data_4320008
loop_
_publ_author_name
'Aibing Xia'
'Paul R. Sharp'

_publ_contact_author
;
  Paul R. Sharp
  Department of Chemistry
  University of Missouri
  Columbia, MO  65211
;
_publ_contact_author_email SharpP@missouri.edu
_publ_contact_author_fax 573-882-2754
_publ_contact_author_phone 573-882-7715
_publ_section_title
;
 Platinum(II) Hydrazido Complexes
;
_journal_name_full 'Inorganic Chemistry'
_journal_page_first 4016
_journal_page_last 4021
_journal_paper_doi 10.1021/ic001432d
_journal_volume 40
_journal_year 2001
_chemical_formula_sum 'C4 H12 Cl2 N2'
_chemical_formula_weight 159.06
_chemical_name_systematic
;
  ?
;
_space_group_IT_number 19
_symmetry_cell_setting orthorhombic
_symmetry_space_group_name_Hall 'P 2ac 2ab'
_symmetry_space_group_name_H-M 'P 21 21 21'
_atom_sites_solution_hydrogens geom
_atom_sites_solution_primary direct
_atom_sites_solution_secondary difmap
_audit_creation_method SHELXL-97
_cell_angle_alpha 90.00
_cell_angle_beta 90.00
_cell_angle_gamma 90.00
_cell_formula_units_Z 4
_cell_length_a 6.2030(5)
_cell_length_b 10.2329(8)
_cell_length_c 12.2885(9)
_cell_measurement_temperature 173(2)
_cell_volume 780.01(10)
_computing_cell_refinement 'SMART (Bruker, 1998)'
_computing_data_collection 'SMART (Bruker, 1998)'
_computing_data_reduction 'SAINT (Bruker, 1998)'
_computing_molecular_graphics
;
  ORTEP (Johnson, 1976), ORTEP 3 for Windows
  L. J. Farrugia, 1997'
;
_computing_publication_material 'CIFTAB (Sheldrick, 1997)'
_computing_structure_refinement
;
  SHELXL-97 (Sheldrick, 1997), L. J. Barbour, X-Seed - Graphical Interface to
  SHELX-97 and POV-Ray, 1999
;
_computing_structure_solution 'SHELXS-97 (Sheldrick, 1990)'
_diffrn_ambient_temperature 173(2)
_diffrn_measured_fraction_theta_full 0.999
_diffrn_measured_fraction_theta_max 0.999
_diffrn_radiation_monochromator graphite
_diffrn_radiation_source 'fine-focus sealed tube'
_diffrn_radiation_type MoK\a
_diffrn_radiation_wavelength 0.71073
_diffrn_reflns_av_R_equivalents 0.0371
_diffrn_reflns_av_sigmaI/netI 0.0422
_diffrn_reflns_limit_h_max 7
_diffrn_reflns_limit_h_min -7
_diffrn_reflns_limit_k_max 12
_diffrn_reflns_limit_k_min -11
_diffrn_reflns_limit_l_max 15
_diffrn_reflns_limit_l_min -15
_diffrn_reflns_number 4751
_diffrn_reflns_theta_full 26.76
_diffrn_reflns_theta_max 26.76
_diffrn_reflns_theta_min 2.59
_exptl_absorpt_coefficient_mu 0.743
_exptl_crystal_colour colorless
_exptl_crystal_density_diffrn 1.354
_exptl_crystal_density_method 'not measured'
_exptl_crystal_description plate
_exptl_crystal_F_000 336
_exptl_crystal_size_max 0.3
_exptl_crystal_size_mid 0.2
_exptl_crystal_size_min 0.05
_refine_diff_density_max 0.549
_refine_diff_density_min -0.560
_refine_diff_density_rms 0.081
_refine_ls_abs_structure_details 'Flack H D (1983), Acta Cryst. A39, 876-881'
_refine_ls_abs_structure_Flack 0.02(15)
_refine_ls_extinction_method none
_refine_ls_goodness_of_fit_ref 1.078
_refine_ls_hydrogen_treatment mixed
_refine_ls_matrix_type full
_refine_ls_number_parameters 83
_refine_ls_number_reflns 1652
_refine_ls_number_restraints 0
_refine_ls_restrained_S_all 1.078
_refine_ls_R_factor_all 0.0583
_refine_ls_R_factor_gt 0.0472
_refine_ls_shift/su_max 0.000
_refine_ls_shift/su_mean 0.000
_refine_ls_structure_factor_coef Fsqd
_refine_ls_weighting_details 'calc w=1/[\s^2^(Fo^2^)+(0.0741P)^2^+0.1564P] where P=(Fo^2^+2Fc^2^)/3'
_refine_ls_weighting_scheme calc
_refine_ls_wR_factor_gt 0.1186
_refine_ls_wR_factor_ref 0.1249
_reflns_number_gt 1403
_reflns_number_total 1652
_reflns_threshold_expression >2sigma(I)
_cod_data_source_file ic001432d_1.cif
_cod_data_source_block '[Me2N(CHCHCl)NH2](Cl)'
_cod_depositor_comments
;
The following automatic conversions were performed:

'_symmetry_cell_setting' value 'Orthorhombic' changed to
'orthorhombic' according to the built-in table from CIF Core
dictionary named 'cif_core.dic' version 2.4.1 from 2010-06-29.

Automatic conversion script
Id: cif_fix_values 1646 2011-03-28 12:23:43Z adriana 
;
_cod_original_sg_symbol_H-M 'P 21 21 21 '
_cod_database_code 4320008

loop_
_symmetry_equiv_pos_as_xyz
'x, y, z'
'-x+1/2, -y, z+1/2'
'x+1/2, -y+1/2, -z'
'-x, y+1/2, -z+1/2'

loop_
_atom_site_label
_atom_site_type_symbol
_atom_site_fract_x
_atom_site_fract_y
_atom_site_fract_z
_atom_site_U_iso_or_equiv
_atom_site_adp_type
_atom_site_occupancy
_atom_site_symmetry_multiplicity
_atom_site_calc_flag
_atom_site_refinement_flags
_atom_site_disorder_assembly
_atom_site_disorder_group
Cl2 Cl 0.07304(14) 0.00340(8) 0.39487(6) 0.0270(2) Uani 1 1 d . . .
Cl1 Cl -0.06779(19) -0.17142(10) 0.67505(10) 0.0446(3) Uani 1 1 d . . .
N1 N -0.4409(5) 0.0675(3) 0.5870(2) 0.0218(6) Uani 1 1 d . . .
N2 N -0.2501(6) 0.1258(4) 0.6413(3) 0.0448(10) Uani 1 1 d . . .
C3 C -0.4248(6) 0.0952(3) 0.4710(2) 0.0157(6) Uani 1 1 d . . .
H3A H -0.4477 0.1888 0.4585 0.023 Uiso 1 1 calc R . .
H3B H -0.5347 0.0451 0.4317 0.023 Uiso 1 1 calc R . .
H3C H -0.2814 0.0704 0.4448 0.023 Uiso 1 1 calc R . .
C1 C -0.4685(6) -0.0774(3) 0.6113(3) 0.0247(8) Uani 1 1 d . . .
H1A H -0.4916 -0.0878 0.6906 0.030 Uiso 1 1 calc R . .
H1B H -0.6005 -0.1084 0.5741 0.030 Uiso 1 1 calc R . .
C4 C -0.6399(7) 0.1379(4) 0.6275(3) 0.0310(9) Uani 1 1 d . . .
H4A H -0.6217 0.2323 0.6175 0.047 Uiso 1 1 calc R . .
H4B H -0.6610 0.1189 0.7049 0.047 Uiso 1 1 calc R . .
H4C H -0.7660 0.1082 0.5863 0.047 Uiso 1 1 calc R . .
C2 C -0.2839(7) -0.1637(4) 0.5779(3) 0.0319(9) Uani 1 1 d . . .
H2A H -0.2256 -0.1315 0.5079 0.038 Uiso 1 1 calc R . .
H2B H -0.3394 -0.2532 0.5657 0.038 Uiso 1 1 calc R . .
H2N H -0.092(9) 0.069(5) 0.611(4) 0.062(15) Uiso 1 1 d . . .
H1N H -0.250(7) 0.232(5) 0.614(3) 0.039(12) Uiso 1 1 d . . .

loop_
_atom_site_aniso_label
_atom_site_aniso_U_11
_atom_site_aniso_U_22
_atom_site_aniso_U_33
_atom_site_aniso_U_23
_atom_site_aniso_U_13
_atom_site_aniso_U_12
Cl2 0.0280(4) 0.0288(4) 0.0242(4) -0.0013(4) 0.0011(4) 0.0004(5)
Cl1 0.0325(5) 0.0469(6) 0.0543(7) 0.0187(5) 0.0009(6) 0.0100(5)
N1 0.0205(14) 0.0228(14) 0.0220(15) 0.0001(10) -0.0004(14) 0.0026(14)
N2 0.037(2) 0.036(2) 0.061(3) -0.0040(18) -0.008(2) -0.0085(16)
C3 0.0162(13) 0.0188(14) 0.0120(13) 0.0047(11) 0.0012(14) 0.0011(15)
C1 0.0222(19) 0.0243(17) 0.0276(18) 0.0032(14) -0.0002(15) -0.0054(15)
C4 0.024(2) 0.039(2) 0.030(2) -0.0029(16) 0.0038(15) 0.0079(15)
C2 0.042(2) 0.0226(18) 0.031(2) 0.0002(15) 0.0046(18) 0.0008(17)

loop_
_atom_type_symbol
_atom_type_description
_atom_type_scat_dispersion_real
_atom_type_scat_dispersion_imag
_atom_type_scat_source
C C 0.0033 0.0016 'International Tables Vol C Tables 4.2.6.8 and 6.1.1.4'
H H 0.0000 0.0000 'International Tables Vol C Tables 4.2.6.8 and 6.1.1.4'
N N 0.0061 0.0033 'International Tables Vol C Tables 4.2.6.8 and 6.1.1.4'
Cl Cl 0.1484 0.1585 'International Tables Vol C Tables 4.2.6.8 and 6.1.1.4'

loop_
_geom_angle_atom_site_label_1
_geom_angle_atom_site_label_2
_geom_angle_atom_site_label_3
_geom_angle
_geom_angle_site_symmetry_1
_geom_angle_site_symmetry_3
_geom_angle_publ_flag
C3 N1 N2 107.9(3) . . ?
C3 N1 C4 106.6(3) . . ?
N2 N1 C4 108.1(3) . . ?
C3 N1 C1 112.9(3) . . ?
N2 N1 C1 113.1(3) . . ?
C4 N1 C1 107.9(3) . . ?
C2 C1 N1 115.6(3) . . ?
C1 C2 Cl1 114.4(3) . . ?

loop_
_geom_bond_atom_site_label_1
_geom_bond_atom_site_label_2
_geom_bond_distance
_geom_bond_site_symmetry_2
_geom_bond_publ_flag
Cl1 C2 1.796(4) . ?
N1 C3 1.456(4) . ?
N1 N2 1.484(5) . ?
N1 C4 1.514(5) . ?
N1 C1 1.522(4) . ?
C1 C2 1.503(5) . ?

loop_
_cod_related_entry_id
_cod_related_entry_database
_cod_related_entry_code
1 ChemSpider 23884
